data_9009751
loop_
_publ_author_name
'Santoro A'
'Marezio M'
'Roth R S'
'Minor D'

_publ_section_title
;
 Neutron powder diffraction study of the
 structures of CeTaO4, CeNbO4, and NdTaO4
;
_journal_name_full 'Journal of Solid State Chemistry'
_journal_page_first 167
_journal_page_last 175
_journal_paper_doi 10.1016/0022-4596(80)90489-2
_journal_volume 35
_journal_year 1980
_chemical_compound_source Synthetic
_chemical_formula_sum 'Ce Nb O4'
_chemical_name_mineral 'Beta - fergusonite-(Ce)'

loop_
_[local]_alternative_name_id
_[local]_alternative_name_type
_[local]_alternative_name_status
_[local]_alternative_name_source
_[local]_alternative_name_source_id
_[local]_alternative_name_value
1 mineral current AMCSD 0013405 Fergusonite-beta-(Ce)
2 mineral old AMCSD ? Fergusonite-(Ce)-beta
3 mineral current AMCSD 0013406 'Beta - fergusonite-(Ce)'

_space_group_IT_number 15
_symmetry_space_group_name_Hall '-I 2ya'
_symmetry_space_group_name_H-M 'I 1 2/a 1'
_cell_angle_alpha 90
_cell_angle_beta 94.60
_cell_angle_gamma 90
_cell_length_a 5.5350
_cell_length_b 11.3991
_cell_length_c 5.1590
_cell_formula_units_Z 4
_cell_volume 324.454
_diffrn_radiation_type neutron
_diffrn_radiation_probe neutron
_cod_database_code 9009751
_database_code_amcsd 0013406

loop_
_symmetry_equiv_pos_as_xyz
x,y,z
1/2+x,1/2+y,1/2+z
1/2-x,y,-z
-x,1/2+y,1/2-z
1/2+x,-y,z
+x,1/2-y,1/2+z
-x,-y,-z
1/2-x,1/2-y,1/2-z

loop_
_atom_site_label
_atom_site_fract_x
_atom_site_fract_y
_atom_site_fract_z
_atom_site_U_iso_or_equiv
Ce 0.25000 0.12020 0.00000 0.00519
Nb 0.25000 0.64700 0.00000 0.00507
O1 0.01290 0.71710 0.20310 0.00861
O2 0.89990 0.45530 0.23990 0.00760

loop_
_cod_related_entry_id
_cod_related_entry_database
_cod_related_entry_code
1 AMCSD 0013405
2 AMCSD 0013406
